data_2011638
loop_
_publ_author_name
'Cui, Yong'
'Ren, Jing'
'Chen, Gang'
'Yu, Weichao'
'Qian, Yitai'

_publ_section_title
;
 Poly[lead(II)-\m-4,4-bipyridine-<i>N</i>:<i>N</i>'-di-\m-bromo]
;
_journal_issue 12
_journal_name_full 'Acta Crystallographica Section C'
_journal_page_first e552
_journal_page_last e553
_journal_paper_doi 10.1107/S0108270100014992
_journal_volume 56
_journal_year 2000
_chemical_formula_iupac '[Pb Br2 (C10 H8 N2)]'
_chemical_formula_moiety 'C10 H8 Br2 N2 Pb'
_chemical_formula_sum 'C10 H8 Br2 N2 Pb'
_chemical_formula_weight 523.19
_chemical_name_systematic
;
 ?
;
_space_group_IT_number 12
_symmetry_cell_setting monoclinic
_symmetry_space_group_name_Hall '-C 2y'
_symmetry_space_group_name_H-M 'C 1 2/m 1'
_audit_creation_method SHELXL-97
_cell_angle_alpha 90.00
_cell_angle_beta 95.55(3)
_cell_angle_gamma 90.00
_cell_formula_units_Z 2
_cell_length_a 12.282(3)
_cell_length_b 12.407(3)
_cell_length_c 4.2191(8)
_cell_measurement_reflns_used 25
_cell_measurement_temperature 293(2)
_cell_measurement_theta_max 27.51
_cell_measurement_theta_min 2.34
_cell_volume 639.9(3)
_computing_cell_refinement 'CAD-4 Software'
_computing_data_collection 'CAD-4 Software (Enraf-Noinus, 1989)'
_computing_data_reduction 'MolEN (Fair, 1990)'
_computing_publication_material 'SHELXL97 (Sheldrick, 1997)'
_computing_structure_refinement 'SHELXL97 (Sheldrick, 1997)'
_computing_structure_solution 'SHELXS97 (Sheldrick, 1990)'
_diffrn_ambient_temperature 293(2)
_diffrn_measured_fraction_theta_full .929
_diffrn_measured_fraction_theta_max .929
_diffrn_measurement_device_type 'Enraf-Nonius CAD-4'
_diffrn_measurement_method \w
_diffrn_radiation_monochromator graphite
_diffrn_radiation_source 'fine-focus sealed tube'
_diffrn_radiation_type MoK\a
_diffrn_radiation_wavelength .71073
_diffrn_reflns_av_R_equivalents .000
_diffrn_reflns_av_sigmaI/netI .0334
_diffrn_reflns_limit_h_max 15
_diffrn_reflns_limit_h_min -15
_diffrn_reflns_limit_k_max 0
_diffrn_reflns_limit_k_min -16
_diffrn_reflns_limit_l_max 0
_diffrn_reflns_limit_l_min -5
_diffrn_reflns_number 721
_diffrn_reflns_theta_full 27.51
_diffrn_reflns_theta_max 27.51
_diffrn_reflns_theta_min 2.34
_diffrn_standards_decay_% none
_diffrn_standards_interval_count 265
_diffrn_standards_interval_time 120
_diffrn_standards_number 3
_exptl_absorpt_coefficient_mu 19.397
_exptl_absorpt_correction_T_max .212
_exptl_absorpt_correction_T_min .179
_exptl_absorpt_correction_type '\y scan'
_exptl_absorpt_process_details '(Fair, 1990)'
_exptl_crystal_colour colourless
_exptl_crystal_density_diffrn 2.715
_exptl_crystal_density_method 'not measured'
_exptl_crystal_description 'triangular prism'
_exptl_crystal_F_000 468
_exptl_crystal_size_max .10
_exptl_crystal_size_mid .10
_exptl_crystal_size_min .08
_refine_diff_density_max 1.564
_refine_diff_density_min -3.845
_refine_ls_extinction_method none
_refine_ls_goodness_of_fit_ref 1.108
_refine_ls_hydrogen_treatment constr
_refine_ls_matrix_type full
_refine_ls_number_parameters 39
_refine_ls_number_reflns 721
_refine_ls_number_restraints 0
_refine_ls_restrained_S_all 1.108
_refine_ls_R_factor_all .049
_refine_ls_R_factor_gt .048
_refine_ls_shift/su_max <0.001
_refine_ls_shift/su_mean <0.001
_refine_ls_structure_factor_coef Fsqd
_refine_ls_weighting_details 'calc w = 1/[\s^2^(Fo^2^)+(0.0797P)^2^+7.2192P] where P = (Fo^2^+2Fc^2^)/3'
_refine_ls_weighting_scheme calc
_refine_ls_wR_factor_ref .128
_reflns_number_gt 709
_reflns_number_total 721
_reflns_threshold_expression I>2\s(I)
_cod_data_source_file qa0434.cif
_cod_data_source_block I
_cod_depositor_comments
;
The following automatic conversions were performed:
'_symmetry_cell_setting' value 'Monoclinic' changed to 'monoclinic'
according to '/home/saulius/struct/CIF-dictionaries/cif_core.dic'
dictionary named 'cif_core.dic' version 2.4.1 from
2010-06-29.

'_geom_bond_publ_flag' value 'Yes' changed to 'yes' according
to '/home/saulius/struct/CIF-dictionaries/cif_core.dic' dictionary named
'cif_core.dic' version 2.4.1 from 2010-06-29 (3
times).

'_geom_bond_publ_flag' value 'No' changed to 'no' according to
'/home/saulius/struct/CIF-dictionaries/cif_core.dic' dictionary named
'cif_core.dic' version 2.4.1 from 2010-06-29 (4 times).

Automatic conversion script
Id: cif_fix_enum 1527 2010-12-29 10:47:43Z saulius 

The following automatic conversions were performed:

'_symmetry_cell_setting' value 'Monoclinic' changed to 'monoclinic'
according to /home/saulius/struct/CIF-dictionaries/cif_core.dic
dictionary named 'cif_core.dic' version 2.4.1 from
2010-06-29.

'_geom_bond_publ_flag' value 'Yes' changed to 'yes'
according to /home/saulius/struct/CIF-dictionaries/cif_core.dic
dictionary named 'cif_core.dic' version 2.4.1 from 2010-06-29 (3
times).

'_geom_bond_publ_flag' value 'No' changed to 'no' according
to /home/saulius/struct/CIF-dictionaries/cif_core.dic dictionary
named 'cif_core.dic' version 2.4.1 from 2010-06-29 (4
times).

'_geom_angle_publ_flag' value 'Yes' changed to 'yes'
according to /home/saulius/struct/CIF-dictionaries/cif_core.dic
dictionary named 'cif_core.dic' version 2.4.1 from 2010-06-29 (6
times).

'_geom_angle_publ_flag' value 'No' changed to 'no' according
to /home/saulius/struct/CIF-dictionaries/cif_core.dic dictionary
named 'cif_core.dic' version 2.4.1 from 2010-06-29 (17 times).

Automatic conversion script
Id: cif_fix_values 1715 2011-07-08 13:25:40Z adriana 
;
_cod_original_cell_volume 639.9(2)
_cod_original_sg_symbol_H-M 'C 2/m'
_cod_database_code 2011638
_cod_database_fobs_code 2011638

loop_
_symmetry_equiv_pos_as_xyz
'x, y, z'
'-x, y, -z'
'x+1/2, y+1/2, z'
'-x+1/2, y+1/2, -z'
'-x, -y, -z'
'x, -y, z'
'-x+1/2, -y+1/2, -z'
'x+1/2, -y+1/2, z'

loop_
_atom_site_label
_atom_site_fract_x
_atom_site_fract_y
_atom_site_fract_z
_atom_site_U_iso_or_equiv
_atom_site_adp_type
_atom_site_calc_flag
_atom_site_refinement_flags
_atom_site_occupancy
_atom_site_disorder_assembly
_atom_site_disorder_group
_atom_site_type_symbol
Pb -.5000 1.0000 .5000 .0364(3) Uani d S 1 . . Pb
Br -.67493(13) 1.0000 .9492(4) .0541(5) Uani d S 1 . . Br
C1 -.4173(11) .7290(11) .396(5) .066(4) Uani d . 1 . . C
H1A -.3597 .7664 .3195 .079 Uiso calc R 1 . . H
C2 -.4141(10) .6196(10) .397(4) .058(3) Uani d . 1 . . C
H2A -.3538 .5845 .3290 .070 Uiso calc R 1 . . H
C3 -.5000 .5590(12) .5000 .042(3) Uani d S 1 . . C
N -.5000 .7857(11) .5000 .060(4) Uani d S 1 . . N

loop_
_atom_site_aniso_label
_atom_site_aniso_U_11
_atom_site_aniso_U_22
_atom_site_aniso_U_33
_atom_site_aniso_U_12
_atom_site_aniso_U_13
_atom_site_aniso_U_23
Pb .0375(4) .0303(4) .0426(5) .000 .0105(3) .000
Br .0389(8) .0713(12) .0536(9) .000 .0122(6) .000
C1 .055(7) .035(6) .112(11) .004(5) .031(7) .014(7)
C2 .049(7) .041(6) .089(9) .006(5) .030(6) .011(6)
C3 .039(7) .033(8) .054(8) .000 .007(6) .000
N .051(8) .033(7) .095(12) .000 .011(7) .000

loop_
_atom_type_symbol
_atom_type_description
_atom_type_scat_dispersion_real
_atom_type_scat_dispersion_imag
_atom_type_scat_source
C C .0033 .0016 'International Tables Vol C Tables 4.2.6.8 and 6.1.1.4'
H H .0000 .0000 'International Tables Vol C Tables 4.2.6.8 and 6.1.1.4'
N N .0061 .0033 'International Tables Vol C Tables 4.2.6.8 and 6.1.1.4'
Br Br -.2901 2.4595 'International Tables Vol C Tables 4.2.6.8 and 6.1.1.4'
Pb Pb -3.3944 10.1111 'International Tables Vol C Tables 4.2.6.8 and 6.1.1.4'

loop_
_geom_angle_atom_site_label_1
_geom_angle_atom_site_label_2
_geom_angle_atom_site_label_3
_geom_angle_site_symmetry_1
_geom_angle_site_symmetry_3
_geom_angle
_geom_angle_publ_flag
N Pb N . 5_476 180.0 yes
N Pb Br . . 90.0 yes
N Pb Br 5_476 . 90.0 no
N Pb Br . 5_476 90.0 yes
N Pb Br 5_476 5_476 90.0 no
Br Pb Br . 5_476 180.0 yes
N Pb Br . 5_477 90.0 yes
N Pb Br 5_476 5_477 90.0 no
Br Pb Br . 5_477 90.78(4) ?
Br Pb Br 5_476 5_477 89.22(4) yes
N Pb Br . 1_554 90.0 no
N Pb Br 5_476 1_554 90.0 no
Br Pb Br . 1_554 89.22(4) no
Br Pb Br 5_476 1_554 90.78(4) no
Br Pb Br 5_477 1_554 180.0 no
Pb Br Pb . 1_556 89.22(4) no
N C1 C2 . . 122.9(13) no
C1 C2 C3 . . 121.2(12) no
C2 C3 C2 2_456 . 114.8(14) no
C2 C3 C3 2_456 5_466 122.6(7) no
C2 C3 C3 . 5_466 122.6(7) no
C1 N C1 2_456 . 116.9(15) no
C1 N Pb 2_456 . 121.5(8) no
C1 N Pb . . 121.5(8) no

loop_
_geom_bond_atom_site_label_1
_geom_bond_atom_site_label_2
_geom_bond_site_symmetry_2
_geom_bond_distance
_geom_bond_publ_flag
Pb N . 2.659(14) yes
Pb N 5_476 2.659(14) no
Pb Br . 2.9992(18) yes
Pb Br 5_476 2.9992(18) no
Pb Br 5_477 3.008(2) no
Pb Br 1_554 3.008(2) yes
Br Pb 1_556 3.008(2) no
C1 N . 1.343(15) ?
C1 C2 . 1.358(18) ?
C2 C3 . 1.398(14) ?
C3 C2 2_456 1.398(14) ?
C3 C3 5_466 1.46(3) ?
N C1 2_456 1.343(15) ?
